data_1100114
loop_
_publ_author_name
'Touret, J.'
'Bourdon, X.'
'Leblanc, M.'
'Retoux, R.'
'Renaudin, J.'
'Maisonneuve, V.'

_publ_section_title
;
 Crystal structure of new hydroxide fluorides with isolated F- anions:
 [H~3~N(CH~2~)~6~NH~3~]~2~M(F, OH)~6~(F,OH)&#x00B7;H~2~O (M = Al, In)
;
_journal_coden_ASTM JFLCAR
_journal_issue 2
_journal_name_full 'Journal of Fluorine Chemistry'
_journal_page_first 133
_journal_page_last 138
_journal_paper_doi 10.1016/s0022-1139(01)00420-1
_journal_volume 110
_journal_year 2001
_chemical_formula_moiety
;
2(C6 H18 N2 2+),F6 In1 3-,F1 1-,H2 O1
;
_chemical_formula_sum 'C12 H38 F7 In N4 O'
_chemical_name_systematic
;
bis(Hexane-1,6-diammonium) hexa-fluoro-indium(iii) fluoride monohydrate
;
_space_group_IT_number 2
_symmetry_cell_setting triclinic
_symmetry_Int_Tables_number 2
_symmetry_space_group_name_Hall '-P 1'
_symmetry_space_group_name_H-M 'P -1'
_cell_angle_alpha 90.160(6)
_cell_angle_beta 90.683(4)
_cell_angle_gamma 94.138(5)
_cell_formula_units_Z 2
_cell_length_a 6.4714(3)
_cell_length_b 12.9203(9)
_cell_length_c 13.0843(6)
_cell_volume 1091.073
_diffrn_ambient_temperature 293
_exptl_crystal_colour colorless
_exptl_crystal_density_diffrn 1.529
_exptl_crystal_description lamellar
_refine_ls_R_factor_gt 0.0309
_refine_ls_wR_factor_gt 0.0309
_cod_original_formula_sum 'C12 H38 F7 In1 N4 O1'
_cod_database_code 1100114

loop_
_symmetry_equiv_pos_site_id
_symmetry_equiv_pos_as_xyz
1 x,y,z
2 -x,-y,-z

loop_
_atom_site_label
_atom_site_type_symbol
_atom_site_fract_x
_atom_site_fract_y
_atom_site_fract_z
In1 In 0.00000 0.00000 0.00000
In2 In 0.00000 0.00000 -0.50000
F1 F 0.1439(3) 0.05101(15) -0.13134(14)
F2 F 0.1461(3) 0.01486(16) -0.63895(15)
F3 F 0.2725(3) -0.04009(15) -0.43560(15)
F4 F 0.2799(3) 0.02765(15) 0.07551(15)
F5 F 0.0790(3) 0.15603(13) -0.46245(14)
F6 F 0.0801(3) -0.15061(13) -0.03247(14)
F7 F -0.4249(3) 0.20800(17) -0.24813(16)
N1 N 0.4949(4) -0.1645(2) -0.5563(2)
H1 H 0.46790 -0.17210 -0.62290
H2 H 0.63100 -0.15350 -0.54630
H3 H 0.43160 -0.11060 -0.53250
C1 C 0.4187(6) -0.2596(3) -0.5019(3)
H4 H 0.27100 -0.27240 -0.51430
H5 H 0.44060 -0.24960 -0.42890
C2 C 0.5291(6) -0.3533(3) -0.5367(3)
H6 H 0.67620 -0.34150 -0.52200
H7 H 0.51130 -0.36190 -0.61000
C3 C 0.4457(7) -0.4520(3) -0.4834(3)
H8 H 0.29850 -0.46340 -0.49820
H9 H 0.46280 -0.44280 -0.41010
N2 N 0.4729(4) -0.1647(2) 0.0509(2)
H10 H 0.34380 -0.15800 0.02920
H11 H 0.55090 -0.10690 0.03760
H12 H 0.47310 -0.17610 0.11800
C4 C 0.5574(5) -0.2531(2) -0.0021(3)
H13 H 0.70530 -0.25200 0.01120
H14 H 0.53630 -0.24610 -0.07520
C5 C 0.4548(6) -0.3561(2) 0.0328(3)
H15 H 0.30760 -0.35810 0.01740
H16 H 0.47160 -0.36190 0.10630
C6 C 0.5468(6) -0.4480(3) -0.0190(3)
H17 H 0.52400 -0.44370 -0.09220
H18 H 0.69530 -0.44380 -0.00650
N3 N 0.1008(5) -0.1357(2) -0.2455(2)
H19 H 0.09250 -0.13690 -0.17760
H20 H 0.03200 -0.08370 -0.26980
H21 H 0.23310 -0.12680 -0.26340
C7 C 0.0089(6) -0.2350(3) -0.2880(3)
H22 H 0.03170 -0.23640 -0.36110
H23 H -0.13940 -0.23960 -0.27700
C8 C 0.1000(6) -0.3268(3) -0.2398(3)
H24 H 0.08200 -0.32410 -0.16640
H25 H 0.24740 -0.32380 -0.25310
C9 C -0.0018(7) -0.4291(3) -0.2812(3)
H26 H -0.14980 -0.43100 -0.26950
H27 H 0.01880 -0.43210 -0.35450
C10 C 0.0839(7) -0.5233(3) -0.2321(3)
H28 H 0.05880 -0.52130 -0.15920
H29 H 0.23270 -0.51970 -0.24160
C11 C -0.0096(6) -0.6255(3) -0.2749(3)
H30 H -0.15910 -0.62830 -0.26840
H31 H 0.02170 -0.62970 -0.34710
C12 C 0.0728(6) -0.7171(2) -0.2201(3)
H32 H 0.22160 -0.71560 -0.22870
H33 H 0.04580 -0.71160 -0.14760
N4 N -0.0235(4) -0.8170(2) -0.2592(2)
H34 H 0.02370 -0.86890 -0.22320
H35 H 0.00820 -0.82440 -0.32470
H36 H -0.16050 -0.81790 -0.25310
O1 O 0.4571(5) 0.1170(2) -0.7529(2)
H37 H 0.398(6) 0.081(3) -0.702(2)
H38 H 0.404(6) 0.096(3) -0.8129(16)
F1A F -0.1439(3) -0.05101(15) 0.13134(14)
F4A F -0.2799(3) -0.02765(15) -0.07551(15)
F6A F -0.0801(3) 0.15061(13) 0.03247(14)
F2A* F -0.1461(3) -0.01486(16) -0.36105(15)
F3A* F -0.2725(3) 0.04009(15) -0.56440(15)
F5A* F -0.0790(3) -0.15603(13) -0.53755(14)
C3A* C 0.5543(7) -0.5480(3) -0.5166(3)
C2A* C 0.4709(6) -0.6467(3) -0.4633(3)
C1A* C 0.5813(6) -0.7404(3) -0.4981(3)
N1A* N 0.5051(4) -0.8355(2) -0.4437(2)
H1A* H 0.53210 -0.82790 -0.37710
H2A* H 0.36900 -0.84650 -0.45370
H3A* H 0.56840 -0.88940 -0.46750
H4A* H 0.72900 -0.72760 -0.48570
H5A* H 0.55940 -0.75040 -0.57110
H6A* H 0.32380 -0.65850 -0.47800
H7A* H 0.48870 -0.63810 -0.39000
H8A* H 0.70150 -0.53660 -0.50180
H9A* H 0.53720 -0.55720 -0.58990
C6A* C 0.4532(6) -0.5520(3) 0.0190(3)
C5A* C 0.5452(6) -0.6439(2) -0.0328(3)
C4A* C 0.4426(5) -0.7469(2) 0.0021(3)
N2A* N 0.5271(4) -0.8353(2) -0.0509(2)
H10A* H 0.65620 -0.84200 -0.02920
H11A* H 0.44910 -0.89310 -0.03760
H12A* H 0.52690 -0.82390 -0.11800
H13A* H 0.29470 -0.74800 -0.01120
H14A* H 0.46370 -0.75390 0.07520
H15A* H 0.69240 -0.64190 -0.01740
H16A* H 0.52840 -0.63810 -0.10630
H17A* H 0.47600 -0.55630 0.09220
H18A* H 0.30470 -0.55620 0.00650

loop_
_atom_type_symbol
_atom_type_radius_bond
C 0.68
H 0.23
F 0.64
In 1.63
N 0.68
O 0.68
